data_2234908
loop_
_publ_author_name
'Afzal, Sadaf'
'Akhter, Zareen'
'Tahir, M. Nawaz'

_publ_section_title
;
 4-[(<i>E</i>)-({4-[(4-Aminophenyl)sulfonyl]phenyl}imino)methyl]phenol
 ethanol monosolvate
;
_journal_coeditor_code BQ2358
_journal_issue 6
_journal_name_full 'Acta Crystallographica Section E'
_journal_page_first o1789
_journal_paper_doi 10.1107/S1600536812021563
_journal_volume 68
_journal_year 2012
_chemical_formula_iupac 'C19 H16 N2 O3 S, C2 H6 O'
_chemical_formula_moiety 'C19 H16 N2 O3 S, C2 H6 O'
_chemical_formula_sum 'C21 H22 N2 O4 S'
_chemical_formula_weight 398.47
_chemical_name_systematic
;
4-[(<i>E</i>)-({4-[(4-Aminophenyl)sulfonyl]phenyl}imino)methyl]phenol
ethanol monosolvate
;
_space_group_IT_number 14
_symmetry_cell_setting monoclinic
_symmetry_space_group_name_Hall '-P 2yn'
_symmetry_space_group_name_H-M 'P 1 21/n 1'
_atom_sites_solution_hydrogens geom
_atom_sites_solution_primary direct
_atom_sites_solution_secondary difmap
_audit_creation_method SHELXL-97
_cell_angle_alpha 90
_cell_angle_beta 96.738(3)
_cell_angle_gamma 90
_cell_formula_units_Z 4
_cell_length_a 8.5281(3)
_cell_length_b 25.3057(12)
_cell_length_c 9.4084(4)
_cell_measurement_reflns_used 2522
_cell_measurement_temperature 296(2)
_cell_measurement_theta_max 26.00
_cell_measurement_theta_min 1.61
_cell_volume 2016.40(15)
_computing_cell_refinement 'SAINT (Bruker, 2009)'
_computing_data_collection 'APEX2 (Bruker, 2009)'
_computing_data_reduction 'SAINT (Bruker, 2009)'
_computing_molecular_graphics 'ORTEP-3 for Windows (Farrugia, 1997) and PLATON (Spek, 2009)'
_computing_publication_material 'WinGX (Farrugia, 1999) and PLATON (Spek, 2009)'
_computing_structure_refinement 'SHELXL97 (Sheldrick, 2008)'
_computing_structure_solution 'SHELXS97 (Sheldrick, 2008)'
_diffrn_ambient_temperature 296(2)
_diffrn_detector_area_resol_mean 8.00
_diffrn_measured_fraction_theta_full 0.998
_diffrn_measured_fraction_theta_max 0.998
_diffrn_measurement_device_type 'Bruker Kappa APEXII CCD'
_diffrn_measurement_method \w
_diffrn_radiation_monochromator graphite
_diffrn_radiation_source 'fine-focus sealed tube'
_diffrn_radiation_type MoK\a
_diffrn_radiation_wavelength 0.71073
_diffrn_reflns_av_R_equivalents 0.0391
_diffrn_reflns_av_sigmaI/netI 0.0489
_diffrn_reflns_limit_h_max 10
_diffrn_reflns_limit_h_min -10
_diffrn_reflns_limit_k_max 31
_diffrn_reflns_limit_k_min -28
_diffrn_reflns_limit_l_max 11
_diffrn_reflns_limit_l_min -11
_diffrn_reflns_number 16497
_diffrn_reflns_theta_full 26.00
_diffrn_reflns_theta_max 26.00
_diffrn_reflns_theta_min 1.61
_diffrn_standards_number 0
_exptl_absorpt_coefficient_mu 0.190
_exptl_absorpt_correction_T_max 0.968
_exptl_absorpt_correction_T_min 0.948
_exptl_absorpt_correction_type multi-scan
_exptl_absorpt_process_details '(SADABS; Bruker, 2005)'
_exptl_crystal_colour yellow
_exptl_crystal_density_diffrn 1.313
_exptl_crystal_density_method 'not measured'
_exptl_crystal_description prism
_exptl_crystal_F_000 840
_exptl_crystal_size_max 0.35
_exptl_crystal_size_mid 0.25
_exptl_crystal_size_min 0.20
_refine_diff_density_max 0.224
_refine_diff_density_min -0.218
_refine_ls_goodness_of_fit_ref 1.041
_refine_ls_hydrogen_treatment constr
_refine_ls_matrix_type full
_refine_ls_number_parameters 256
_refine_ls_number_reflns 3969
_refine_ls_number_restraints 0
_refine_ls_restrained_S_all 1.041
_refine_ls_R_factor_all 0.1040
_refine_ls_R_factor_gt 0.0543
_refine_ls_shift/su_max 0.000
_refine_ls_shift/su_mean 0.000
_refine_ls_structure_factor_coef Fsqd
_refine_ls_weighting_details 'calc w=1/[\s^2^(Fo^2^)+(0.0486P)^2^+0.7969P] where P=(Fo^2^+2Fc^2^)/3'
_refine_ls_weighting_scheme calc
_refine_ls_wR_factor_gt 0.1191
_refine_ls_wR_factor_ref 0.1380
_reflns_number_gt 2400
_reflns_number_total 3969
_reflns_threshold_expression I>2\s(I)
_cod_data_source_file bq2358.cif
_cod_data_source_block I
_cod_original_sg_symbol_H-M 'P 21/n'
_cod_database_code 2234908
_cod_database_fobs_code 2234908

loop_
_symmetry_equiv_pos_site_id
_symmetry_equiv_pos_as_xyz
1 x,y,z
2 1/2-x,1/2+y,1/2-z
3 -x,-y,-z
4 1/2+x,1/2-y,1/2+z

loop_
_atom_site_aniso_label
_atom_site_aniso_U_11
_atom_site_aniso_U_22
_atom_site_aniso_U_33
_atom_site_aniso_U_12
_atom_site_aniso_U_13
_atom_site_aniso_U_23
S1 0.0582(4) 0.0594(5) 0.0613(5) 0.0032(4) 0.0187(3) 0.0088(4)
O1 0.1062(18) 0.0712(14) 0.0637(15) 0.0133(12) 0.0030(13) 0.0100(12)
O2 0.0955(15) 0.0701(13) 0.0547(14) 0.0147(11) 0.0260(11) 0.0005(11)
O3 0.0545(12) 0.0784(14) 0.0973(17) -0.0049(10) 0.0206(11) 0.0223(12)
N1 0.0746(16) 0.0550(15) 0.0515(17) 0.0026(12) 0.0056(12) 0.0024(13)
N2 0.0591(16) 0.099(2) 0.094(2) 0.0173(14) -0.0038(14) -0.0306(17)
C1 0.0683(18) 0.0521(18) 0.053(2) -0.0043(14) -0.0049(15) -0.0015(15)
C2 0.080(2) 0.061(2) 0.078(3) 0.0171(16) 0.0202(18) 0.0090(18)
C3 0.077(2) 0.064(2) 0.066(2) 0.0050(16) 0.0190(16) 0.0022(17)
C4 0.0611(17) 0.0522(17) 0.0537(19) -0.0027(14) -0.0005(14) -0.0060(15)
C5 0.105(3) 0.067(2) 0.056(2) 0.0257(18) 0.0040(18) -0.0072(17)
C6 0.108(3) 0.076(2) 0.045(2) 0.024(2) 0.0099(17) -0.0013(17)
C7 0.0653(18) 0.0539(18) 0.062(2) 0.0012(14) 0.0012(15) -0.0033(16)
C8 0.0614(17) 0.0513(17) 0.0546(19) 0.0060(14) 0.0105(14) 0.0014(15)
C9 0.077(2) 0.0543(18) 0.060(2) -0.0126(15) 0.0077(16) -0.0033(16)
C10 0.0671(18) 0.0615(19) 0.0513(19) -0.0070(15) 0.0037(14) -0.0017(16)
C11 0.0494(15) 0.0525(17) 0.0538(19) 0.0056(13) 0.0128(13) -0.0009(14)
C12 0.0622(18) 0.0519(18) 0.080(2) -0.0065(14) 0.0004(16) 0.0059(17)
C13 0.0654(18) 0.064(2) 0.064(2) -0.0024(15) -0.0103(15) 0.0039(17)
C14 0.0526(16) 0.0446(16) 0.0484(17) -0.0006(12) 0.0076(12) 0.0003(13)
C15 0.0623(18) 0.0548(17) 0.0516(18) -0.0093(14) 0.0029(14) -0.0106(14)
C16 0.0509(17) 0.070(2) 0.0550(19) -0.0057(14) -0.0043(13) -0.0053(16)
C17 0.0552(17) 0.0585(18) 0.0493(18) 0.0055(14) 0.0007(13) 0.0022(14)
C18 0.0622(18) 0.0495(16) 0.0535(18) -0.0006(14) 0.0003(14) -0.0087(14)
C19 0.0496(16) 0.0608(18) 0.0568(19) -0.0082(13) 0.0019(13) -0.0012(15)
O4 0.1173(19) 0.0697(15) 0.0691(16) -0.0090(14) 0.0174(14) -0.0028(12)
C20 0.097(3) 0.113(3) 0.146(4) -0.026(3) 0.022(3) 0.017(3)
C21 0.192(5) 0.107(3) 0.098(3) -0.055(3) -0.001(3) 0.017(3)

loop_
_atom_site_type_symbol
_atom_site_label
_atom_site_fract_x
_atom_site_fract_y
_atom_site_fract_z
_atom_site_U_iso_or_equiv
_atom_site_thermal_displace_type
_atom_site_occupancy
_atom_site_disorder_group
S S1 0.16578(8) 0.17666(3) 0.09119(8) 0.0587(3) Uani 1.000 -16
O O1 0.4083(3) -0.10515(8) 1.1540(2) 0.0809(9) Uani 1.000 -16
O O2 0.1370(3) 0.14540(8) -0.0375(2) 0.0721(8) Uani 1.000 -16
O O3 0.2983(2) 0.21201(8) 0.1066(2) 0.0758(8) Uani 1.000 -16
N N1 0.2707(3) 0.01949(9) 0.5599(3) 0.0605(9) Uani 1.000 -16
N N2 -0.4161(3) 0.28543(11) 0.1989(3) 0.0851(11) Uani 1.000 -16
C C1 0.3681(3) -0.07205(11) 1.0424(3) 0.0588(11) Uani 1.000 -16
C C2 0.4236(4) -0.08302(12) 0.9138(4) 0.0721(14) Uani 1.000 -16
C C3 0.3891(4) -0.05033(12) 0.7990(3) 0.0682(12) Uani 1.000 -16
C C4 0.2988(3) -0.00543(11) 0.8088(3) 0.0562(10) Uani 1.000 -16
C C5 0.2454(4) 0.00539(13) 0.9378(3) 0.0764(14) Uani 1.000 -16
C C6 0.2771(4) -0.02806(13) 1.0536(3) 0.0763(14) Uani 1.000 -16
C C7 0.2612(3) 0.03107(11) 0.6889(3) 0.0609(11) Uani 1.000 -16
C C8 0.2394(3) 0.05957(11) 0.4557(3) 0.0555(10) Uani 1.000 -16
C C9 0.1327(3) 0.04922(12) 0.3366(3) 0.0638(11) Uani 1.000 -16
C C10 0.1075(3) 0.08533(11) 0.2278(3) 0.0602(11) Uani 1.000 -16
C C11 0.1906(3) 0.13213(10) 0.2355(3) 0.0514(10) Uani 1.000 -16
C C12 0.2935(3) 0.14365(12) 0.3551(3) 0.0653(11) Uani 1.000 -16
C C13 0.3182(3) 0.10741(12) 0.4654(3) 0.0659(11) Uani 1.000 -16
C C14 -0.0044(3) 0.21204(10) 0.1125(3) 0.0484(9) Uani 1.000 -16
C C15 -0.1499(3) 0.19453(11) 0.0475(3) 0.0565(10) Uani 1.000 -16
C C16 -0.2849(3) 0.21927(12) 0.0754(3) 0.0595(11) Uani 1.000 -16
C C17 -0.2800(3) 0.26199(11) 0.1685(3) 0.0548(10) Uani 1.000 -16
C C18 -0.1330(3) 0.28033(11) 0.2303(3) 0.0556(10) Uani 1.000 -16
C C19 0.0020(3) 0.25527(11) 0.2027(3) 0.0561(10) Uani 1.000 -16
O O4 0.7066(3) 0.07876(9) 0.6003(2) 0.0849(10) Uani 1.000 -16
C C20 0.8298(5) 0.11197(18) 0.5671(5) 0.1181(19) Uani 1.000 -16
C C21 0.7841(6) 0.15143(18) 0.4597(5) 0.134(2) Uani 1.000 -16
H H1 0.37154 -0.09407 1.22496 0.0971 Uiso 1.000 -16
H H2 0.48515 -0.11294 0.90520 0.0862 Uiso 1.000 -16
H H2A -0.50591 0.27377 0.16033 0.1019 Uiso 1.000 -16
H H2B -0.41223 0.31187 0.25664 0.1019 Uiso 1.000 -16
H H3 0.42698 -0.05840 0.71280 0.0817 Uiso 1.000 -16
H H5 0.18667 0.03587 0.94737 0.0913 Uiso 1.000 -16
H H6 0.23672 -0.02068 1.13905 0.0918 Uiso 1.000 -16
H H7 0.22811 0.06497 0.70918 0.0731 Uiso 1.000 -16
H H9 0.07762 0.01743 0.33023 0.0765 Uiso 1.000 -16
H H10 0.03426 0.07826 0.14877 0.0723 Uiso 1.000 -16
H H12 0.34661 0.17582 0.36174 0.0784 Uiso 1.000 -16
H H13 0.38791 0.11523 0.54620 0.0789 Uiso 1.000 -16
H H15 -0.15513 0.16594 -0.01499 0.0678 Uiso 1.000 -16
H H16 -0.38177 0.20736 0.03146 0.0714 Uiso 1.000 -16
H H18 -0.12709 0.30965 0.29026 0.0667 Uiso 1.000 -16
H H19 0.09933 0.26744 0.24512 0.0673 Uiso 1.000 -16
H H4 0.69645 0.05409 0.54350 0.1018 Uiso 1.000 -16
H H20A 0.91206 0.09020 0.53444 0.1417 Uiso 1.000 -16
H H20B 0.87447 0.12966 0.65393 0.1417 Uiso 1.000 -16
H H21A 0.74450 0.13442 0.37156 0.2008 Uiso 1.000 -16
H H21B 0.87416 0.17265 0.44508 0.2008 Uiso 1.000 -16
H H21C 0.70331 0.17353 0.49098 0.2008 Uiso 1.000 -16

loop_
_atom_type_symbol
_atom_type_description
_atom_type_scat_dispersion_real
_atom_type_scat_dispersion_imag
_atom_type_scat_source
C C 0.0033 0.0016 'International Tables Vol C Tables 4.2.6.8 and 6.1.1.4'
H H 0.0000 0.0000 'International Tables Vol C Tables 4.2.6.8 and 6.1.1.4'
N N 0.0061 0.0033 'International Tables Vol C Tables 4.2.6.8 and 6.1.1.4'
O O 0.0106 0.0060 'International Tables Vol C Tables 4.2.6.8 and 6.1.1.4'
S S 0.1246 0.1234 'International Tables Vol C Tables 4.2.6.8 and 6.1.1.4'

loop_
_geom_angle_atom_site_label_1
_geom_angle_atom_site_label_2
_geom_angle_atom_site_label_3
_geom_angle
_geom_angle_publ_flag
O2 S1 O3 118.74(13) no
O2 S1 C11 106.85(12) no
O2 S1 C14 108.50(14) no
O3 S1 C11 107.43(12) no
O3 S1 C14 109.01(12) no
C11 S1 C14 105.53(13) no
C1 O1 H1 109.00 no
C20 O4 H4 110.00 no
C7 N1 C8 118.2(2) no
C17 N2 H2B 120.00 no
H2A N2 H2B 120.00 no
C17 N2 H2A 120.00 no
C2 C1 C6 119.2(3) no
O1 C1 C2 118.3(3) no
O1 C1 C6 122.5(3) no
C1 C2 C3 120.6(3) no
C2 C3 C4 121.0(3) no
C5 C4 C7 119.3(3) no
C3 C4 C7 122.7(3) no
C3 C4 C5 117.9(3) no
C4 C5 C6 121.4(3) no
C1 C6 C5 119.9(3) no
N1 C7 C4 124.2(3) no
C9 C8 C13 119.2(3) no
N1 C8 C13 122.1(2) no
N1 C8 C9 118.6(3) no
C8 C9 C10 120.6(3) no
C9 C10 C11 120.0(3) no
C10 C11 C12 120.0(3) no
S1 C11 C10 119.7(2) no
S1 C11 C12 120.3(2) no
C11 C12 C13 120.0(3) no
C8 C13 C12 120.1(3) no
S1 C14 C19 120.4(2) no
C15 C14 C19 119.4(2) no
S1 C14 C15 120.0(2) no
C14 C15 C16 120.0(3) no
C15 C16 C17 121.0(2) no
C16 C17 C18 118.7(2) no
N2 C17 C18 120.8(3) no
N2 C17 C16 120.5(2) no
C17 C18 C19 120.1(3) no
C14 C19 C18 120.7(2) no
C1 C2 H2 120.00 no
C3 C2 H2 120.00 no
C4 C3 H3 119.00 no
C2 C3 H3 119.00 no
C4 C5 H5 119.00 no
C6 C5 H5 119.00 no
C5 C6 H6 120.00 no
C1 C6 H6 120.00 no
N1 C7 H7 118.00 no
C4 C7 H7 118.00 no
C8 C9 H9 120.00 no
C10 C9 H9 120.00 no
C11 C10 H10 120.00 no
C9 C10 H10 120.00 no
C13 C12 H12 120.00 no
C11 C12 H12 120.00 no
C8 C13 H13 120.00 no
C12 C13 H13 120.00 no
C14 C15 H15 120.00 no
C16 C15 H15 120.00 no
C17 C16 H16 119.00 no
C15 C16 H16 119.00 no
C17 C18 H18 120.00 no
C19 C18 H18 120.00 no
C18 C19 H19 120.00 no
C14 C19 H19 120.00 no
O4 C20 C21 114.9(4) no
O4 C20 H20A 109.00 no
O4 C20 H20B 109.00 no
C21 C20 H20A 109.00 no
C21 C20 H20B 109.00 no
H20A C20 H20B 108.00 no
C20 C21 H21A 109.00 no
C20 C21 H21B 109.00 no
C20 C21 H21C 109.00 no
H21A C21 H21B 109.00 no
H21A C21 H21C 109.00 no
H21B C21 H21C 109.00 no

loop_
_geom_bond_atom_site_label_1
_geom_bond_atom_site_label_2
_geom_bond_distance
_geom_bond_publ_flag
S1 O2 1.443(2) no
S1 O3 1.435(2) no
S1 C11 1.758(3) no
S1 C14 1.737(3) no
O1 C1 1.355(3) no
O1 H1 0.8200 no
O4 C20 1.409(5) no
O4 H4 0.8200 no
N1 C7 1.260(4) no
N1 C8 1.414(4) no
N2 C17 1.363(4) no
N2 H2B 0.8600 no
N2 H2A 0.8600 no
C1 C6 1.368(4) no
C1 C2 1.378(5) no
C2 C3 1.365(5) no
C3 C4 1.382(4) no
C4 C5 1.373(4) no
C4 C7 1.464(4) no
C5 C6 1.381(4) no
C8 C13 1.382(4) no
C8 C9 1.383(4) no
C9 C10 1.370(4) no
C10 C11 1.378(4) no
C11 C12 1.375(4) no
C12 C13 1.382(4) no
C14 C15 1.390(4) no
C14 C19 1.382(4) no
C15 C16 1.363(4) no
C16 C17 1.389(4) no
C17 C18 1.398(4) no
C18 C19 1.366(4) no
C2 H2 0.9300 no
C3 H3 0.9300 no
C5 H5 0.9300 no
C6 H6 0.9300 no
C7 H7 0.9300 no
C9 H9 0.9300 no
C10 H10 0.9300 no
C12 H12 0.9300 no
C13 H13 0.9300 no
C15 H15 0.9300 no
C16 H16 0.9300 no
C18 H18 0.9300 no
C19 H19 0.9300 no
C20 C21 1.441(7) no
C20 H20A 0.9700 no
C20 H20B 0.9700 no
C21 H21A 0.9600 no
C21 H21B 0.9600 no
C21 H21C 0.9600 no

loop_
_geom_hbond_atom_site_label_D
_geom_hbond_atom_site_label_H
_geom_hbond_atom_site_label_A
_geom_hbond_site_symmetry_A
_geom_hbond_distance_DH
_geom_hbond_distance_HA
_geom_hbond_distance_DA
_geom_hbond_angle_DHA
_geom_hbond_publ_flag
O1 H1 O4 3_657 0.82 1.89 2.698(3) 171 yes
N2 H2A O3 1_455 0.86 2.30 3.105(3) 156 yes
N2 H2B O2 4_455 0.86 2.21 3.026(3) 157 yes
O4 H4 N1 3_656 0.82 2.13 2.926(3) 162 yes

loop_
_geom_torsion_atom_site_label_1
_geom_torsion_atom_site_label_2
_geom_torsion_atom_site_label_3
_geom_torsion_atom_site_label_4
_geom_torsion
_geom_torsion_publ_flag
O2 S1 C11 C10 -33.3(3) no
O2 S1 C11 C12 146.1(2) no
O3 S1 C11 C10 -161.7(2) no
O3 S1 C11 C12 17.7(3) no
C14 S1 C11 C10 82.1(2) no
C14 S1 C11 C12 -98.5(2) no
O2 S1 C14 C15 22.7(3) no
O2 S1 C14 C19 -162.3(2) no
O3 S1 C14 C15 153.4(2) no
O3 S1 C14 C19 -31.7(3) no
C11 S1 C14 C15 -91.5(2) no
C11 S1 C14 C19 83.5(2) no
C8 N1 C7 C4 -176.5(2) no
C7 N1 C8 C9 -129.1(3) no
C7 N1 C8 C13 54.6(4) no
O1 C1 C2 C3 -178.7(3) no
C6 C1 C2 C3 0.3(5) no
O1 C1 C6 C5 177.3(3) no
C2 C1 C6 C5 -1.7(5) no
C1 C2 C3 C4 0.4(5) no
C2 C3 C4 C5 0.3(5) no
C2 C3 C4 C7 179.0(3) no
C3 C4 C5 C6 -1.6(5) no
C7 C4 C5 C6 179.6(3) no
C3 C4 C7 N1 18.7(4) no
C5 C4 C7 N1 -162.5(3) no
C4 C5 C6 C1 2.3(5) no
N1 C8 C9 C10 -175.1(3) no
C13 C8 C9 C10 1.4(4) no
N1 C8 C13 C12 174.5(3) no
C9 C8 C13 C12 -1.9(4) no
C8 C9 C10 C11 1.0(4) no
C9 C10 C11 S1 176.5(2) no
C9 C10 C11 C12 -2.9(4) no
S1 C11 C12 C13 -176.9(2) no
C10 C11 C12 C13 2.5(4) no
C11 C12 C13 C8 -0.1(4) no
S1 C14 C15 C16 173.6(2) no
C19 C14 C15 C16 -1.4(4) no
S1 C14 C19 C18 -173.9(2) no
C15 C14 C19 C18 1.1(4) no
C14 C15 C16 C17 -0.1(4) no
C15 C16 C17 N2 -178.0(3) no
C15 C16 C17 C18 1.9(4) no
N2 C17 C18 C19 177.7(3) no
C16 C17 C18 C19 -2.2(4) no
C17 C18 C19 C14 0.8(4) no

loop_
_cod_related_entry_id
_cod_related_entry_database
_cod_related_entry_code
1 ChemSpider 30657730
